data_2233171
loop_
_publ_author_name
'Lu, Yong-Hong'
'Pan, Mei-Ling'
'Luo, Yang-Hui'

_publ_section_title
;
 2-(4-Methoxy-1<i>H</i>-indol-3-yl)acetonitrile
;
_journal_coeditor_code HB6547
_journal_issue 1
_journal_name_full 'Acta Crystallographica Section E'
_journal_page_first o143
_journal_paper_doi 10.1107/S1600536811053360
_journal_volume 68
_journal_year 2012
_chemical_formula_iupac 'C11 H10 N2 O'
_chemical_formula_moiety 'C11 H10 N2 O'
_chemical_formula_sum 'C11 H10 N2 O'
_chemical_formula_weight 186.21
_chemical_name_systematic
;
2-(4-Methoxy-1<i>H</i>-indol-3-yl)acetonitrile
;
_space_group_IT_number 14
_symmetry_cell_setting monoclinic
_symmetry_space_group_name_Hall '-P 2ybc'
_symmetry_space_group_name_H-M 'P 1 21/c 1'
_atom_sites_solution_hydrogens geom
_atom_sites_solution_primary direct
_atom_sites_solution_secondary difmap
_audit_creation_method SHELXL-97
_cell_angle_alpha 90.00
_cell_angle_beta 101.53(3)
_cell_angle_gamma 90.00
_cell_formula_units_Z 4
_cell_length_a 8.3182(17)
_cell_length_b 13.062(3)
_cell_length_c 9.3867(19)
_cell_measurement_reflns_used 2283
_cell_measurement_temperature 293(2)
_cell_measurement_theta_max 27.46
_cell_measurement_theta_min 3.12
_cell_volume 999.3(4)
_computing_cell_refinement 'CrystalClear (Rigaku, 2005)'
_computing_data_collection 'CrystalClear (Rigaku, 2005)'
_computing_data_reduction 'CrystalClear (Rigaku, 2005)'
_computing_molecular_graphics 'DIAMOND (Brandenburg & Putz, 2005)'
_computing_publication_material 'SHELXL97 (Sheldrick, 2008)'
_computing_structure_refinement 'SHELXL97 (Sheldrick, 2008)'
_computing_structure_solution 'SHELXS97 (Sheldrick, 2008)'
_diffrn_ambient_temperature 293(2)
_diffrn_detector_area_resol_mean 13.6612
_diffrn_measured_fraction_theta_full 0.998
_diffrn_measured_fraction_theta_max 0.998
_diffrn_measurement_device_type 'Rigaku SCXmini CCD'
_diffrn_measurement_method CCD_Profile_fitting
_diffrn_radiation_monochromator graphite
_diffrn_radiation_source 'fine-focus sealed tube'
_diffrn_radiation_type MoK\a
_diffrn_radiation_wavelength 0.71073
_diffrn_reflns_av_R_equivalents 0.1086
_diffrn_reflns_av_sigmaI/netI 0.1062
_diffrn_reflns_limit_h_max 10
_diffrn_reflns_limit_h_min -10
_diffrn_reflns_limit_k_max 16
_diffrn_reflns_limit_k_min -16
_diffrn_reflns_limit_l_max 12
_diffrn_reflns_limit_l_min -12
_diffrn_reflns_number 9998
_diffrn_reflns_theta_full 27.46
_diffrn_reflns_theta_max 27.46
_diffrn_reflns_theta_min 3.12
_diffrn_standards_decay_% 0
_diffrn_standards_interval_count 2
_diffrn_standards_interval_time 150
_exptl_absorpt_coefficient_mu 0.082
_exptl_absorpt_correction_T_max 0.988
_exptl_absorpt_correction_T_min 0.979
_exptl_absorpt_correction_type multi-scan
_exptl_absorpt_process_details '(CrystalClear; Rigaku, 2005)'
_exptl_crystal_colour colourless
_exptl_crystal_density_diffrn 1.238
_exptl_crystal_density_method 'not measured'
_exptl_crystal_description block
_exptl_crystal_F_000 392
_exptl_crystal_size_max 0.26
_exptl_crystal_size_mid 0.24
_exptl_crystal_size_min 0.15
_refine_diff_density_max 0.376
_refine_diff_density_min -0.445
_refine_ls_extinction_method none
_refine_ls_goodness_of_fit_ref 1.071
_refine_ls_hydrogen_treatment constr
_refine_ls_matrix_type full
_refine_ls_number_parameters 127
_refine_ls_number_reflns 2283
_refine_ls_number_restraints 12
_refine_ls_restrained_S_all 1.091
_refine_ls_R_factor_all 0.1322
_refine_ls_R_factor_gt 0.0884
_refine_ls_shift/su_max 0.000
_refine_ls_shift/su_mean 0.000
_refine_ls_structure_factor_coef Fsqd
_refine_ls_weighting_details 'calc w=1/[\s^2^(Fo^2^)+(0.1429P)^2^+0.1759P] where P=(Fo^2^+2Fc^2^)/3'
_refine_ls_weighting_scheme calc
_refine_ls_wR_factor_gt 0.2619
_refine_ls_wR_factor_ref 0.2975
_reflns_number_gt 1235
_reflns_number_total 2283
_reflns_threshold_expression I>2\s(I)
_cod_data_source_file hb6547.cif
_cod_data_source_block I
_cod_original_cell_volume 999.3(3)
_cod_original_sg_symbol_H-M 'P 21/c'
_cod_database_code 2233171
_cod_database_fobs_code 2233171

loop_
_symmetry_equiv_pos_as_xyz
'x, y, z'
'-x, y+1/2, -z+1/2'
'-x, -y, -z'
'x, -y-1/2, z-1/2'

loop_
_atom_site_type_symbol
_atom_site_label
_atom_site_fract_x
_atom_site_fract_y
_atom_site_fract_z
_atom_site_U_iso_or_equiv
_atom_site_adp_type
_atom_site_calc_flag
_atom_site_refinement_flags
_atom_site_occupancy
_atom_site_symmetry_multiplicity
C C5 0.4959(3) 0.6202(2) 0.1157(3) 0.0567(7) Uani d . 1 1
C C2 0.4374(4) 0.6934(2) 0.0033(3) 0.0610(8) Uani d . 1 1
C C10 0.4215(5) 0.5425(2) 0.1837(3) 0.0724(9) Uani d . 1 1
O O1 0.2566(3) 0.53144(18) 0.1335(3) 0.0941(9) Uani d . 1 1
N N1 0.7052(4) 0.7163(3) 0.0794(4) 0.0927(11) Uani d . 1 1
H H1A 0.8020 0.7415 0.0864 0.111 Uiso calc R 1 1
C C6 0.6656(4) 0.6374(3) 0.1600(4) 0.0770(10) Uani d . 1 1
N N2 0.0524(4) 0.7726(3) 0.0570(4) 0.0978(11) Uani d . 1 1
C C4 0.1475(4) 0.7424(3) -0.0049(4) 0.0760(10) Uani d . 1 1
C C1 0.5681(5) 0.7495(3) -0.0147(4) 0.0811(10) Uani d . 1 1
H H1B 0.5653 0.8027 -0.0810 0.097 Uiso calc R 1 1
C C3 0.2684(4) 0.7039(3) -0.0858(3) 0.0806(10) Uani d . 1 1
H H3A 0.2720 0.7501 -0.1661 0.097 Uiso calc R 1 1
H H3B 0.2323 0.6376 -0.1266 0.097 Uiso calc R 1 1
C C9 0.5176(6) 0.4845(3) 0.2916(5) 0.1116(12) Uani d U 1 1
H H9A 0.4708 0.4329 0.3382 0.134 Uiso calc R 1 1
C C7 0.7644(6) 0.5791(3) 0.2705(4) 0.1120(12) Uani d U 1 1
H H7A 0.8762 0.5912 0.3007 0.134 Uiso calc R 1 1
C C8 0.6861(6) 0.5044(4) 0.3297(5) 0.1123(11) Uani d U 1 1
H H8A 0.7486 0.4634 0.4008 0.135 Uiso calc R 1 1
C C11 0.1740(7) 0.4533(4) 0.1992(6) 0.141(2) Uani d . 1 1
H H11A 0.0594 0.4535 0.1553 0.212 Uiso calc R 1 1
H H11B 0.1872 0.4664 0.3015 0.212 Uiso calc R 1 1
H H11C 0.2203 0.3877 0.1846 0.212 Uiso calc R 1 1

loop_
_atom_site_aniso_label
_atom_site_aniso_U_11
_atom_site_aniso_U_22
_atom_site_aniso_U_33
_atom_site_aniso_U_12
_atom_site_aniso_U_13
_atom_site_aniso_U_23
C5 0.0627(17) 0.0571(15) 0.0523(15) -0.0009(12) 0.0163(12) -0.0114(12)
C2 0.0707(18) 0.0654(17) 0.0507(15) -0.0105(13) 0.0213(13) -0.0056(13)
C10 0.099(2) 0.0579(17) 0.0641(19) 0.0040(16) 0.0265(18) -0.0044(13)
O1 0.107(2) 0.0782(16) 0.1058(19) -0.0287(13) 0.0425(16) 0.0047(13)
N1 0.0673(18) 0.104(2) 0.116(3) -0.0194(16) 0.0396(18) -0.041(2)
C6 0.074(2) 0.082(2) 0.077(2) 0.0092(17) 0.0204(17) -0.0287(18)
N2 0.0590(17) 0.125(3) 0.104(3) -0.0091(17) 0.0054(17) -0.009(2)
C4 0.0611(19) 0.089(2) 0.071(2) -0.0100(17) -0.0037(16) 0.0014(17)
C1 0.097(3) 0.077(2) 0.082(2) -0.0183(18) 0.048(2) -0.0083(17)
C3 0.086(2) 0.098(2) 0.0561(18) -0.0022(18) 0.0085(16) 0.0000(16)
C9 0.146(2) 0.0971(19) 0.0851(18) 0.054(2) 0.0086(18) -0.0107(15)
C7 0.140(3) 0.102(2) 0.0871(18) 0.058(2) 0.0063(18) -0.0196(15)
C8 0.145(2) 0.0994(19) 0.0859(17) 0.059(2) 0.0063(17) -0.0142(14)
C11 0.195(5) 0.090(3) 0.167(5) -0.063(3) 0.105(4) -0.013(3)

loop_
_atom_type_symbol
_atom_type_description
_atom_type_scat_dispersion_real
_atom_type_scat_dispersion_imag
_atom_type_scat_source
C C 0.0033 0.0016 'International Tables Vol C Tables 4.2.6.8 and 6.1.1.4'
H H 0.0000 0.0000 'International Tables Vol C Tables 4.2.6.8 and 6.1.1.4'
N N 0.0061 0.0033 'International Tables Vol C Tables 4.2.6.8 and 6.1.1.4'
O O 0.0106 0.0060 'International Tables Vol C Tables 4.2.6.8 and 6.1.1.4'

loop_
_geom_angle_atom_site_label_1
_geom_angle_atom_site_label_2
_geom_angle_atom_site_label_3
_geom_angle
C6 C5 C10 119.2(3)
C6 C5 C2 106.4(3)
C10 C5 C2 134.3(3)
C1 C2 C5 106.9(3)
C1 C2 C3 124.9(3)
C5 C2 C3 128.1(3)
O1 C10 C9 126.0(4)
O1 C10 C5 115.0(3)
C9 C10 C5 119.0(4)
C10 O1 C11 117.4(4)
C6 N1 C1 109.7(3)
C6 N1 H1A 125.2
C1 N1 H1A 125.2
N1 C6 C5 107.3(3)
N1 C6 C7 130.4(4)
C5 C6 C7 122.2(4)
N2 C4 C3 179.4(4)
C2 C1 N1 109.6(3)
C2 C1 H1B 125.2
N1 C1 H1B 125.2
C4 C3 C2 114.1(2)
C4 C3 H3A 108.7
C2 C3 H3A 108.7
C4 C3 H3B 108.7
C2 C3 H3B 108.7
H3A C3 H3B 107.6
C10 C9 C8 119.2(5)
C10 C9 H9A 120.4
C8 C9 H9A 120.4
C8 C7 C6 115.7(5)
C8 C7 H7A 122.2
C6 C7 H7A 122.2
C9 C8 C7 124.7(4)
C9 C8 H8A 117.6
C7 C8 H8A 117.6
O1 C11 H11A 109.5
O1 C11 H11B 109.5
H11A C11 H11B 109.5
O1 C11 H11C 109.5
H11A C11 H11C 109.5
H11B C11 H11C 109.5

loop_
_geom_bond_atom_site_label_1
_geom_bond_atom_site_label_2
_geom_bond_distance
C5 C6 1.407(4)
C5 C10 1.407(4)
C5 C2 1.435(4)
C2 C1 1.350(4)
C2 C3 1.492(4)
C10 O1 1.365(4)
C10 C9 1.384(5)
O1 C11 1.437(4)
N1 C6 1.357(5)
N1 C1 1.366(5)
N1 H1A 0.8600
C6 C7 1.411(5)
N2 C4 1.142(5)
C4 C3 1.465(6)
C1 H1B 0.9300
C3 H3A 0.9700
C3 H3B 0.9700
C9 C8 1.400(7)
C9 H9A 0.9300
C7 C8 1.353(7)
C7 H7A 0.9300
C8 H8A 0.9300
C11 H11A 0.9600
C11 H11B 0.9600
C11 H11C 0.9600

loop_
_geom_hbond_atom_site_label_D
_geom_hbond_atom_site_label_H
_geom_hbond_atom_site_label_A
_geom_hbond_site_symmetry_A
_geom_hbond_distance_DH
_geom_hbond_distance_HA
_geom_hbond_distance_DA
_geom_hbond_angle_DHA
N1 H1A N2 1_655 0.86 2.19 3.028(4) 164

loop_
_cod_related_entry_id
_cod_related_entry_database
_cod_related_entry_code
1 ChemSpider 106649
